data_7100593
loop_
_publ_author_name
'Lumi Kuroki'
'Shizuka Takami'
'Katsunori Shibata'
'Masahiro Irie'

_publ_section_title
;
Photochromism of Single Crystals Composed of
Dioxazolylethene and Dithiazolylethene
;
_journal_name_full 'Chemical Communications'
_journal_paper_doi 10.1039/b512873k
_journal_year 2005
_chemical_formula_sum 'C25 H16 F6 N2 S2'
_chemical_formula_weight 522.52
_chemical_name_common 1,2-bis(5-methyl-2-phenyl-4-thiazolyl)perfluorocyclopentene
_space_group_IT_number 14
_symmetry_cell_setting monoclinic
_symmetry_space_group_name_Hall '-P 2yn'
_symmetry_space_group_name_H-M 'P 1 21/n 1'
_cell_angle_alpha 90.00
_cell_angle_beta 102.432(5)
_cell_angle_gamma 90.00
_cell_formula_units_Z 4
_cell_length_a 7.236(2)
_cell_length_b 25.752(8)
_cell_length_c 12.611(4)
_cell_measurement_temperature 123(2)
_cell_volume 2295.0(12)
_diffrn_ambient_temperature 123(2)
_exptl_crystal_density_diffrn 1.512
_cod_depositor_comments
;
The following automatic conversions were performed:
'_symmetry_cell_setting' value 'Monoclinic' changed to 'monoclinic'
according to '/home/saulius/struct/CIF-dictionaries/cif_core.dic'
dictionary named 'cif_core.dic' version 2.4.1 from 2010-06-29.

Automatic conversion script
Id: cif_fix_enum 1527 2010-12-29 10:47:43Z saulius 
;
_cod_original_sg_symbol_H-M 'P 21/n'
_cod_database_code 7100593

loop_
_symmetry_equiv_pos_as_xyz
'x, y, z'
'-x+1/2, y+1/2, -z+1/2'
'-x, -y, -z'
'x-1/2, -y-1/2, z-1/2'

loop_
_atom_site_label
_atom_site_type_symbol
_atom_site_fract_x
_atom_site_fract_y
_atom_site_fract_z
_atom_site_U_iso_or_equiv
_atom_site_adp_type
_atom_site_occupancy
_atom_site_symmetry_multiplicity
_atom_site_calc_flag
_atom_site_refinement_flags
_atom_site_disorder_assembly
_atom_site_disorder_group
C1 C 0.1214(5) 0.27327(14) 0.7034(3) 0.0219(8) Uani 1 1 d . . .
C2 C 0.2178(5) 0.30304(13) 0.7876(3) 0.0185(8) Uani 1 1 d . . .
C3 C 0.1466(4) 0.35109(14) 0.8249(3) 0.0186(8) Uani 1 1 d . . .
C4 C 0.1481(5) 0.36046(14) 0.9438(3) 0.0245(8) Uani 1 1 d . . .
C5 C 0.0806(5) 0.41659(15) 0.9477(3) 0.0272(9) Uani 1 1 d . . .
C6 C -0.0274(5) 0.42716(14) 0.8314(3) 0.0225(8) Uani 1 1 d . . .
C7 C 0.0630(4) 0.39110(14) 0.7644(3) 0.0180(8) Uani 1 1 d . . .
C8 C 0.0604(5) 0.40133(13) 0.6498(3) 0.0181(8) Uani 1 1 d . . .
C9 C 0.2139(4) 0.39616(13) 0.6036(3) 0.0170(7) Uani 1 1 d . . .
C10 C -0.0729(5) 0.28024(16) 0.6325(3) 0.0315(9) Uani 1 1 d . . .
H10A H -0.1512 0.3008 0.6713 0.047 Uiso 1 1 calc R . .
H10B H -0.1314 0.2462 0.6143 0.047 Uiso 1 1 calc R . .
H10C H -0.0626 0.2983 0.5656 0.047 Uiso 1 1 calc R . .
C11 C 0.4127(5) 0.38059(15) 0.6536(3) 0.0246(9) Uani 1 1 d . . .
H11A H 0.4407 0.3892 0.7311 0.037 Uiso 1 1 calc R . .
H11B H 0.5003 0.3993 0.6178 0.037 Uiso 1 1 calc R . .
H11C H 0.4274 0.3431 0.6446 0.037 Uiso 1 1 calc R . .
C12 C 0.4393(5) 0.24284(14) 0.7906(3) 0.0225(8) Uani 1 1 d . . .
C13 C 0.6232(5) 0.21727(14) 0.8193(3) 0.0226(8) Uani 1 1 d . . .
C14 C 0.7551(5) 0.23401(14) 0.9106(3) 0.0261(9) Uani 1 1 d . . .
H14 H 0.7216 0.2609 0.9546 0.031 Uiso 1 1 calc R . .
C15 C 0.9321(5) 0.21237(15) 0.9379(3) 0.0313(10) Uani 1 1 d . . .
H15 H 1.0203 0.2244 1.0000 0.038 Uiso 1 1 calc R . .
C16 C 0.9825(6) 0.17286(16) 0.8748(3) 0.0352(10) Uani 1 1 d . . .
H16 H 1.1048 0.1576 0.8939 0.042 Uiso 1 1 calc R . .
C17 C 0.8544(6) 0.15584(15) 0.7842(3) 0.0348(10) Uani 1 1 d . . .
H17 H 0.8888 0.1290 0.7406 0.042 Uiso 1 1 calc R . .
C18 C 0.6757(6) 0.17775(15) 0.7566(3) 0.0297(9) Uani 1 1 d . . .
H18 H 0.5881 0.1657 0.6943 0.036 Uiso 1 1 calc R . .
C19 C -0.0788(4) 0.42541(13) 0.4828(3) 0.0172(7) Uani 1 1 d . . .
C20 C -0.2258(4) 0.44298(13) 0.3895(3) 0.0166(7) Uani 1 1 d . . .
C21 C -0.2020(5) 0.43729(15) 0.2837(3) 0.0270(9) Uani 1 1 d . . .
H21 H -0.0906 0.4214 0.2706 0.032 Uiso 1 1 calc R . .
C22 C -0.3397(5) 0.45470(16) 0.1973(3) 0.0305(9) Uani 1 1 d . . .
H22 H -0.3226 0.4505 0.1252 0.037 Uiso 1 1 calc R . .
C23 C -0.5008(5) 0.47795(14) 0.2153(3) 0.0234(8) Uani 1 1 d . . .
H23 H -0.5939 0.4905 0.1559 0.028 Uiso 1 1 calc R . .
C24 C -0.5273(5) 0.48301(14) 0.3210(3) 0.0241(8) Uani 1 1 d . . .
H24 H -0.6396 0.4985 0.3339 0.029 Uiso 1 1 calc R . .
C25 C -0.3900(5) 0.46544(13) 0.4068(3) 0.0217(8) Uani 1 1 d . . .
H25 H -0.4086 0.4688 0.4788 0.026 Uiso 1 1 calc R . .
F1 F 0.3199(3) 0.35369(9) 1.00984(15) 0.0388(6) Uani 1 1 d . . .
F2 F 0.0277(3) 0.32842(9) 0.98070(16) 0.0408(6) Uani 1 1 d . . .
F3 F -0.0198(3) 0.42485(10) 1.02323(17) 0.0464(7) Uani 1 1 d . . .
F4 F 0.2332(3) 0.44863(9) 0.97062(17) 0.0413(6) Uani 1 1 d . . .
F5 F -0.2135(3) 0.41559(8) 0.82364(16) 0.0312(5) Uani 1 1 d . . .
F6 F -0.0220(3) 0.47789(8) 0.80506(16) 0.0313(5) Uani 1 1 d . . .
N1 N 0.3960(4) 0.28524(11) 0.8373(2) 0.0217(7) Uani 1 1 d . . .
N2 N -0.1058(4) 0.41854(11) 0.5813(2) 0.0172(6) Uani 1 1 d . . .
S1 S 0.25942(14) 0.22120(4) 0.68490(7) 0.0259(3) Uani 1 1 d . . .
S2 S 0.14986(12) 0.41276(4) 0.46903(7) 0.0218(2) Uani 1 1 d . . .

loop_
_atom_site_aniso_label
_atom_site_aniso_U_11
_atom_site_aniso_U_22
_atom_site_aniso_U_33
_atom_site_aniso_U_23
_atom_site_aniso_U_13
_atom_site_aniso_U_12
C1 0.0254(19) 0.023(2) 0.0155(17) 0.0036(16) 0.0003(15) -0.0012(16)
C2 0.0256(19) 0.0175(18) 0.0109(16) 0.0007(15) 0.0010(14) 0.0019(15)
C3 0.0180(17) 0.024(2) 0.0107(16) 0.0007(15) -0.0028(13) 0.0028(15)
C4 0.031(2) 0.027(2) 0.0119(17) 0.0001(16) -0.0035(16) 0.0032(17)
C5 0.032(2) 0.033(2) 0.0157(18) -0.0037(17) 0.0021(16) 0.0066(18)
C6 0.0219(19) 0.025(2) 0.0185(18) 0.0000(16) -0.0009(15) 0.0030(16)
C7 0.0150(17) 0.0216(19) 0.0145(17) -0.0020(15) -0.0032(14) 0.0000(15)
C8 0.0210(18) 0.0187(19) 0.0122(17) -0.0019(14) -0.0018(14) 0.0014(15)
C9 0.0173(17) 0.0179(18) 0.0142(17) 0.0001(14) -0.0002(14) -0.0013(15)
C10 0.031(2) 0.032(2) 0.026(2) -0.0038(18) -0.0067(17) -0.0041(18)
C11 0.0187(19) 0.032(2) 0.0212(19) 0.0020(17) 0.0008(15) -0.0010(16)
C12 0.033(2) 0.022(2) 0.0124(17) 0.0024(16) 0.0036(15) 0.0015(16)
C13 0.033(2) 0.0205(19) 0.0162(18) 0.0040(16) 0.0087(16) 0.0050(17)
C14 0.033(2) 0.022(2) 0.0231(19) -0.0012(16) 0.0060(16) 0.0053(17)
C15 0.027(2) 0.031(2) 0.035(2) 0.0079(19) 0.0032(17) 0.0065(18)
C16 0.033(2) 0.028(2) 0.047(3) 0.016(2) 0.014(2) 0.0127(19)
C17 0.051(3) 0.028(2) 0.032(2) 0.0079(19) 0.024(2) 0.014(2)
C18 0.046(2) 0.027(2) 0.0179(19) 0.0049(17) 0.0131(17) 0.0068(19)
C19 0.0184(17) 0.0166(18) 0.0155(17) 0.0005(15) 0.0011(14) 0.0002(14)
C20 0.0195(17) 0.0156(18) 0.0121(16) 0.0013(14) -0.0019(14) -0.0034(15)
C21 0.024(2) 0.042(2) 0.0145(18) 0.0019(17) 0.0029(15) 0.0035(18)
C22 0.036(2) 0.042(2) 0.0125(18) 0.0044(18) 0.0022(16) -0.0002(19)
C23 0.026(2) 0.025(2) 0.0146(17) 0.0038(16) -0.0060(15) -0.0005(16)
C24 0.024(2) 0.027(2) 0.0190(18) -0.0040(16) -0.0016(15) 0.0057(16)
C25 0.028(2) 0.023(2) 0.0130(17) 0.0015(15) 0.0007(15) 0.0093(16)
F1 0.0428(14) 0.0496(15) 0.0148(11) -0.0073(10) -0.0139(9) 0.0188(12)
F2 0.0673(16) 0.0384(15) 0.0190(11) -0.0014(11) 0.0148(11) -0.0107(12)
F3 0.0618(16) 0.0605(18) 0.0186(12) -0.0036(12) 0.0123(11) 0.0245(13)
F4 0.0499(15) 0.0325(13) 0.0296(12) -0.0070(11) -0.0176(10) -0.0055(12)
F5 0.0198(11) 0.0437(14) 0.0289(12) -0.0046(11) 0.0026(9) 0.0037(10)
F6 0.0417(13) 0.0246(12) 0.0247(11) -0.0017(10) 0.0004(10) 0.0045(10)
N1 0.0279(17) 0.0211(17) 0.0138(14) 0.0032(13) -0.0008(12) 0.0077(14)
N2 0.0177(15) 0.0202(16) 0.0125(14) -0.0002(12) 0.0006(12) 0.0001(13)
S1 0.0374(6) 0.0221(5) 0.0154(4) -0.0023(4) -0.0009(4) 0.0005(4)
S2 0.0188(4) 0.0299(5) 0.0159(4) 0.0029(4) 0.0022(3) 0.0010(4)

loop_
_geom_bond_atom_site_label_1
_geom_bond_atom_site_label_2
_geom_bond_distance
_geom_bond_site_symmetry_2
_geom_bond_publ_flag
C1 C2 1.372(5) . ?
C1 C10 1.506(5) . ?
C1 S1 1.718(4) . ?
C2 N1 1.385(4) . ?
C2 C3 1.457(5) . ?
C3 C7 1.345(5) . ?
C3 C4 1.517(5) . ?
C4 F1 1.350(4) . ?
C4 F2 1.353(4) . ?
C4 C5 1.530(5) . ?
C5 F3 1.333(4) . ?
C5 F4 1.358(4) . ?
C5 C6 1.531(5) . ?
C6 F6 1.351(4) . ?
C6 F5 1.362(4) . ?
C6 C7 1.498(5) . ?
C7 C8 1.465(4) . ?
C8 C9 1.367(5) . ?
C8 N2 1.394(4) . ?
C9 C11 1.496(4) . ?
C9 S2 1.714(3) . ?
C12 N1 1.311(4) . ?
C12 C13 1.459(5) . ?
C12 S1 1.742(3) . ?
C13 C18 1.391(5) . ?
C13 C14 1.396(5) . ?
C14 C15 1.371(5) . ?
C15 C16 1.388(5) . ?
C16 C17 1.378(6) . ?
C17 C18 1.385(5) . ?
C19 N2 1.310(4) . ?
C19 C20 1.477(4) . ?
C19 S2 1.731(3) . ?
C20 C25 1.381(5) . ?
C20 C21 1.390(4) . ?
C21 C22 1.383(5) . ?
C22 C23 1.373(5) . ?
C23 C24 1.394(5) . ?
C24 C25 1.378(5) . ?

loop_
_cod_related_entry_id
_cod_related_entry_database
_cod_related_entry_code
1 ChemSpider 16045310
